data_1573612
loop_
_publ_author_name
'Liu, Huanyu'
'Yu, Gang'
'Huo, Peihao'
'Guo, Ruoyao'
'Li, Yujia'
'Qi, Hao'
'Zheng, Jiayin'
'Jin, Tong'
'Zhao, Zifeng'
'Bian, Zuqiang'
'Liu, Zhiwei'

_publ_section_title
;
 Structural Relaxation Chirality Transfer Enhanced Circularly Polarized
 Luminescence in Heteronuclear CeIII-MnII Complexes
;
_journal_name_full 'Materials Horizons'
_journal_paper_doi 10.1039/D4MH01760A
_journal_year 2025
_chemical_absolute_configuration syn
_chemical_formula_moiety 'C16 H36 Br Ce O8, Br4 Zn'
_chemical_formula_sum 'C16 H36 Br5 Ce O8 Zn'
_chemical_formula_weight 961.49
_space_group_crystal_system tetragonal
_space_group_IT_number 92
_space_group_name_Hall 'P 4abw 2nw'
_space_group_name_H-M_alt 'P 41 21 2'
_atom_sites_solution_hydrogens mixed
_atom_sites_solution_primary dual
_audit_creation_date 2023-09-14
_audit_creation_method
;
Olex2 1.5
(compiled 2023.03.06 svn.rbb2c1857 for OlexSys, GUI svn.r6748)
;
_audit_update_record
;
2024-08-27 deposited with the CCDC.	2025-01-07 downloaded from the CCDC.
;
_cell_angle_alpha 90.0
_cell_angle_beta 90.0
_cell_angle_gamma 90.0
_cell_formula_units_Z 8
_cell_length_a 10.21080(16)
_cell_length_b 10.21080(16)
_cell_length_c 58.9846(14)
_cell_measurement_reflns_used 7523
_cell_measurement_temperature 179.99(10)
_cell_measurement_theta_max 27.4410
_cell_measurement_theta_min 2.1090
_cell_volume 6149.8(2)
_computing_cell_refinement 'CrysAlisPro 1.171.39.33c (Rigaku OD, 2017)'
_computing_data_collection 'CrysAlisPro 1.171.39.33c (Rigaku OD, 2017)'
_computing_data_reduction 'CrysAlisPro 1.171.39.33c (Rigaku OD, 2017)'
_computing_molecular_graphics 'Olex2 1.5 (Dolomanov et al., 2009)'
_computing_publication_material 'Olex2 1.5 (Dolomanov et al., 2009)'
_computing_structure_refinement 'SHELXL 2018/3 (Sheldrick, 2015)'
_computing_structure_solution 'SHELXT 2018/2 (Sheldrick, 2018)'
_diffrn_ambient_environment N~2~
_diffrn_ambient_temperature 179.99(10)
_diffrn_detector 'CCD plate'
_diffrn_measured_fraction_theta_full 0.993
_diffrn_measured_fraction_theta_max 0.965
_diffrn_measurement_details
;
List of Runs (angles in degrees, time in seconds):

  # Type    Start    End  Width  t~exp~   \w     \q     \k     \f   Frames
#--------------------------------------------------------------------------
  1  \w    -86.00 -38.00   0.25    0.25    --    0.00  82.00-150.00  192
  2  \w    -16.00   9.00   0.25    0.25    --    0.00  82.00-150.00  100
  3  \w    -25.00  14.00   0.25    2.00    --  -35.00  61.00  30.00  156
  4  \w    -54.00  37.00   0.25    2.00    --   35.60 -77.00  60.00  364
  5  \w     -4.00 111.00   0.25    2.00    --   35.60  82.00 -30.00  460
  6  \w     86.00 123.00   0.25    2.00    --   35.60 -77.00  60.00  148
;
_diffrn_measurement_device 'four-circle diffractometer'
_diffrn_measurement_device_type 'XtaLAB AFC12 (RINC): Kappa single'
_diffrn_measurement_method '\w scans'
_diffrn_orient_matrix_type 'CrysAlisPro convention (1999,Acta A55,543-557)'
_diffrn_orient_matrix_UB_11 0.0066261000
_diffrn_orient_matrix_UB_12 0.0349384000
_diffrn_orient_matrix_UB_13 0.0103322000
_diffrn_orient_matrix_UB_21 0.0663066000
_diffrn_orient_matrix_UB_22 0.0136774000
_diffrn_orient_matrix_UB_23 -0.0026678000
_diffrn_orient_matrix_UB_31 -0.0194599000
_diffrn_orient_matrix_UB_32 0.0585003000
_diffrn_orient_matrix_UB_33 -0.0055496000
_diffrn_radiation_monochromator mirror
_diffrn_radiation_probe x-ray
_diffrn_radiation_type 'Mo K\a'
_diffrn_radiation_wavelength 0.71073
_diffrn_reflns_av_R_equivalents 0.0292
_diffrn_reflns_av_unetI/netI 0.0414
_diffrn_reflns_Laue_measured_fraction_full 0.993
_diffrn_reflns_Laue_measured_fraction_max 0.965
_diffrn_reflns_limit_h_max 11
_diffrn_reflns_limit_h_min -8
_diffrn_reflns_limit_k_max 13
_diffrn_reflns_limit_k_min -12
_diffrn_reflns_limit_l_max 65
_diffrn_reflns_limit_l_min -77
_diffrn_reflns_number 17728
_diffrn_reflns_point_group_measured_fraction_full 0.989
_diffrn_reflns_point_group_measured_fraction_max 0.950
_diffrn_reflns_theta_full 25.242
_diffrn_reflns_theta_max 28.039
_diffrn_reflns_theta_min 2.024
_diffrn_source 'Rotating-anode X-ray tube'
_diffrn_source_type 'Rigaku (Mo) X-ray Source'
_exptl_absorpt_coefficient_mu 8.771
_exptl_absorpt_correction_T_max 1.00000
_exptl_absorpt_correction_T_min 0.29486
_exptl_absorpt_correction_type multi-scan
_exptl_absorpt_process_details
;
CrysAlisPro 1.171.39.33c (Rigaku Oxford Diffraction, 2017)
Empirical absorption correction using spherical harmonics,
 implemented in SCALE3 ABSPACK scaling algorithm.
;
_exptl_crystal_colour 'clear light colourless'
_exptl_crystal_colour_lustre clear
_exptl_crystal_colour_modifier light
_exptl_crystal_colour_primary colourless
_exptl_crystal_density_diffrn 2.077
_exptl_crystal_description plate
_exptl_crystal_F_000 3672
_exptl_crystal_size_max 0.15
_exptl_crystal_size_mid 0.12
_exptl_crystal_size_min 0.11
_refine_diff_density_max 1.685
_refine_diff_density_min -0.795
_refine_diff_density_rms 0.107
_refine_ls_abs_structure_details
;
 Flack x determined using 1975 quotients [(I+)-(I-)]/[(I+)+(I-)]
 (Parsons, Flack and Wagner, Acta Cryst. B69 (2013) 249-259).
;
_refine_ls_abs_structure_Flack 0.023(8)
_refine_ls_extinction_method none
_refine_ls_goodness_of_fit_ref 1.023
_refine_ls_hydrogen_treatment mixed
_refine_ls_matrix_type full
_refine_ls_number_parameters 290
_refine_ls_number_reflns 7092
_refine_ls_number_restraints 28
_refine_ls_restrained_S_all 1.025
_refine_ls_R_factor_all 0.0557
_refine_ls_R_factor_gt 0.0431
_refine_ls_shift/su_max 0.003
_refine_ls_shift/su_mean 0.000
_refine_ls_structure_factor_coef Fsqd
_refine_ls_weighting_details 'w=1/[\s^2^(Fo^2^)+(0.0352P)^2^+18.1064P] where P=(Fo^2^+2Fc^2^)/3'
_refine_ls_weighting_scheme calc
_refine_ls_wR_factor_gt 0.0933
_refine_ls_wR_factor_ref 0.0978
_reflns_Friedel_coverage 0.654
_reflns_Friedel_fraction_full 0.985
_reflns_Friedel_fraction_max 0.928
_reflns_number_gt 5902
_reflns_number_total 7092
_reflns_threshold_expression 'I > 2\s(I)'
_cod_data_source_file d4mh01760a2.cif
_cod_data_source_block cesme2o6zn
_cod_database_code 1573612
_shelx_shelxl_version_number 2018/3
_chemical_oxdiff_formula 'Ce Br Zn C H O'
_shelx_space_group_comment
;
The symmetry employed for this shelxl refinement is uniquely defined
by the following loop, which should always be used as a source of
symmetry information in preference to the above space-group names.
They are only intended as comments.
;
_cell_oxdiff_angle_alpha 89.9900(13)
_cell_oxdiff_angle_beta 89.9700(18)
_cell_oxdiff_angle_gamma 90.0000(18)
_cell_oxdiff_length_a 10.2175(3)
_cell_oxdiff_length_b 10.20597(17)
_cell_oxdiff_length_c 58.9740(10)
_cell_oxdiff_measurement_reflns_used 7526
_cell_oxdiff_volume 6149.8(2)
_shelx_estimated_absorpt_t_max 0.445
_shelx_estimated_absorpt_t_min 0.353
_reflns_odcompleteness_completeness 98.32
_reflns_odcompleteness_iscentric 1
_reflns_odcompleteness_theta 27.42
_olex2_refinement_description
;
1. Fixed Uiso
 At 1.2 times of:
  All C(H) groups, {H1A,H1B,H8} of C1, All C(H,H) groups
 At 1.5 times of:
  All O(H) groups, {H16A,H16B,H16C} of C16, {H13A,H13B,H13C} of C13, {H14A,
  H14B,H14C} of C14, {H15A,H15B,H15C} of C15
2. Restrained distances
 O7-H7
 0.85 with sigma of 0.01
 O8-H8
 0.983 with sigma of 0.01
 C15-H7
 1.929517 with sigma of 0.02
 Ce1-H7
 2.959966 with sigma of 0.02
 Ce1-H8
 2.959966 with sigma of 0.02
 C16-H8
 1.929517 with sigma of 0.02
 H7-H15C \\sim H8-H16C
 with sigma of 0.02
 C1-C2 \\sim C3-C4 \\sim C5-C6 \\sim C7-C8 \\sim C9-C10 \\sim C11-C12
 with sigma of 0.02
3. Uiso/Uaniso restraints and constraints
Uanis(O8) \\sim Ueq: with sigma of 0.01 and sigma for terminal atoms of 0.02
4.a Ternary CH refined with riding coordinates:
 C8(H8A), C7(H7A)
4.b Secondary CH2 refined with riding coordinates:
 C9(H9A,H9B), C10(H10A,H10B), C3(H3A,H3B), C6(H6A,H6B), C12(H12A,H12B), C5(H5A,
 H5B), C11(H11A,H11B), C4(H4A,H4B), C2(H2A,H2B), C1(H1A,H1B)
4.c Idealised Me refined as rotating group:
 C16(H16A,H16B,H16C), C15(H15A,H15B,H15C), C14(H14A,H14B,H14C), C13(H13A,H13B,
 H13C)
;
_smtbx_masks_void_probe_radius 1.2
_smtbx_masks_void_truncation_radius 1.2
_olex2_submission_special_instructions 'No special instructions were received'
_oxdiff_exptl_absorpt_empirical_details
;
Empirical correction (ABSPACK) includes:
- Absorption correction using spherical harmonics
- Frame scaling
;
_oxdiff_exptl_absorpt_empirical_full_max 2.127
_oxdiff_exptl_absorpt_empirical_full_min 0.657

loop_
_space_group_symop_operation_xyz
'x, y, z'
'-x, -y, z+1/2'
'-y+1/2, x+1/2, z+1/4'
'y+1/2, -x+1/2, z+3/4'
'-x+1/2, y+1/2, -z+1/4'
'x+1/2, -y+1/2, -z+3/4'
'y, x, -z'
'-y, -x, -z+1/2'

loop_
_atom_site_label
_atom_site_type_symbol
_atom_site_fract_x
_atom_site_fract_y
_atom_site_fract_z
_atom_site_U_iso_or_equiv
_atom_site_adp_type
_atom_site_occupancy
_atom_site_site_symmetry_order
_atom_site_calc_flag
_atom_site_refinement_flags_posn
_atom_site_refinement_flags_adp
_atom_site_refinement_flags_occupancy
_atom_site_disorder_assembly
_atom_site_disorder_group
Ce1 Ce 0.28379(5) 0.78374(5) 0.42883(2) 0.04015(13) Uani 1 1 d D . . . .
Br2 Br 0.72065(10) 0.55154(9) 0.45706(2) 0.0564(3) Uani 1 1 d . . . . .
Br5 Br 0.26069(11) 0.72156(12) 0.38082(2) 0.0635(3) Uani 1 1 d . . . . .
Br4 Br 0.49593(12) 0.25409(11) 0.45792(2) 0.0646(3) Uani 1 1 d . . . . .
Zn1 Zn 0.71673(12) 0.31741(10) 0.44852(2) 0.0528(3) Uani 1 1 d . . . . .
Br1 Br 0.77763(14) 0.27220(12) 0.41006(2) 0.0796(4) Uani 1 1 d . . . . .
Br3 Br 0.87230(15) 0.20711(16) 0.47267(2) 0.0964(5) Uani 1 1 d . . . . .
O7 O 0.4603(7) 0.6139(7) 0.42298(11) 0.0496(16) Uani 1 1 d D . . . .
H7 H 0.502(7) 0.599(7) 0.4353(5) 0.074 Uiso 1 1 d D U . . .
O5 O 0.2720(6) 0.6278(7) 0.46360(10) 0.0517(16) Uani 1 1 d . . . . .
O6 O 0.4748(6) 0.7869(6) 0.45774(10) 0.0473(14) Uani 1 1 d . . . . .
O3 O 0.0483(8) 0.8579(9) 0.41925(13) 0.074(2) Uani 1 1 d . . . . .
O4 O 0.1004(7) 0.6199(9) 0.43254(11) 0.066(2) Uani 1 1 d . . . . .
O2 O 0.2464(10) 1.0142(8) 0.41066(15) 0.084(3) Uani 1 1 d . . . . .
O1 O 0.4768(8) 0.9329(8) 0.42164(14) 0.069(2) Uani 1 1 d . . . . .
O8 O 0.1945(12) 0.9125(10) 0.46152(15) 0.101(3) Uani 1 1 d D U . . .
C8 C 0.1735(12) 0.5244(13) 0.46645(17) 0.067(3) Uani 1 1 d D . . . .
H8A H 0.214810 0.442118 0.472220 0.080 Uiso 1 1 calc R U . . .
C9 C 0.3778(10) 0.6182(11) 0.47962(15) 0.054(3) Uani 1 1 d D . . . .
H9A H 0.439366 0.548563 0.474858 0.065 Uiso 1 1 calc R U . . .
H9B H 0.342966 0.595224 0.494764 0.065 Uiso 1 1 calc R U . . .
C10 C 0.4468(12) 0.7447(10) 0.48074(17) 0.063(3) Uani 1 1 d D . . . .
H10A H 0.391440 0.810511 0.488499 0.076 Uiso 1 1 calc R U . . .
H10B H 0.529329 0.735031 0.489387 0.076 Uiso 1 1 calc R U . . .
C3 C 0.1193(17) 1.0525(14) 0.4031(2) 0.100(6) Uani 1 1 d D . . . .
H3A H 0.109849 1.030712 0.386797 0.120 Uiso 1 1 calc R U . . .
H3B H 0.109536 1.148447 0.404743 0.120 Uiso 1 1 calc R U . . .
C16 C 0.2179(15) 1.0361(11) 0.4693(2) 0.080(4) Uani 1 1 d D . . . .
H16A H 0.280247 1.079923 0.459146 0.120 Uiso 1 1 calc R U . . .
H16B H 0.254690 1.031698 0.484579 0.120 Uiso 1 1 calc R U . . .
H16C H 0.135690 1.085547 0.469583 0.120 Uiso 1 1 calc DR U . . .
C6 C -0.0124(11) 0.6381(16) 0.41816(19) 0.082(4) Uani 1 1 d D . . . .
H6A H -0.080599 0.572326 0.421754 0.098 Uiso 1 1 calc R U . . .
H6B H 0.012393 0.628462 0.402016 0.098 Uiso 1 1 calc R U . . .
C7 C 0.1081(12) 0.5011(12) 0.44447(18) 0.066(3) Uani 1 1 d D . . . .
H7A H 0.017811 0.466727 0.447195 0.079 Uiso 1 1 calc R U . . .
C12 C 0.5992(12) 0.9061(12) 0.4320(2) 0.073(3) Uani 1 1 d D . . . .
H12A H 0.659539 0.981029 0.429907 0.088 Uiso 1 1 calc R U . . .
H12B H 0.639459 0.827436 0.425126 0.088 Uiso 1 1 calc R U . . .
C5 C -0.0613(12) 0.7705(16) 0.4225(2) 0.090(5) Uani 1 1 d D . . . .
H5A H -0.133159 0.792413 0.411917 0.108 Uiso 1 1 calc R U . . .
H5B H -0.094887 0.777488 0.438240 0.108 Uiso 1 1 calc R U . . .
C11 C 0.5756(11) 0.8842(11) 0.4561(2) 0.064(3) Uani 1 1 d D . . . .
H11A H 0.656531 0.853352 0.463584 0.077 Uiso 1 1 calc R U . . .
H11B H 0.547088 0.966520 0.463445 0.077 Uiso 1 1 calc R U . . .
C15 C 0.5076(15) 0.5310(13) 0.40502(19) 0.092(5) Uani 1 1 d D . . . .
H15A H 0.435961 0.512020 0.394467 0.137 Uiso 1 1 calc R U . . .
H15B H 0.540574 0.448879 0.411458 0.137 Uiso 1 1 calc R U . . .
H15C H 0.578497 0.575640 0.396915 0.137 Uiso 1 1 calc DR U . . .
C4 C 0.0164(17) 0.9865(17) 0.4160(3) 0.120(7) Uani 1 1 d D . . . .
H4A H 0.005371 1.030200 0.430847 0.144 Uiso 1 1 calc R U . . .
H4B H -0.067565 0.992543 0.407675 0.144 Uiso 1 1 calc R U . . .
C14 C 0.0697(14) 0.579(2) 0.4840(2) 0.115(7) Uani 1 1 d . . . . .
H14A H 0.115045 0.626706 0.496047 0.172 Uiso 1 1 calc R U . . .
H14B H 0.021149 0.505160 0.490643 0.172 Uiso 1 1 calc R U . . .
H14C H 0.008616 0.637296 0.476214 0.172 Uiso 1 1 calc R U . . .
C2 C 0.3536(18) 1.0804(15) 0.4000(3) 0.114(6) Uani 1 1 d D . . . .
H2A H 0.358766 1.170455 0.406205 0.137 Uiso 1 1 calc R U . . .
H2B H 0.335400 1.087439 0.383609 0.137 Uiso 1 1 calc R U . . .
C13 C 0.1831(19) 0.4058(18) 0.4290(3) 0.122(6) Uani 1 1 d . . . . .
H13A H 0.150287 0.316612 0.431371 0.183 Uiso 1 1 calc R U . . .
H13B H 0.276676 0.408996 0.432657 0.183 Uiso 1 1 calc R U . . .
H13C H 0.170106 0.430919 0.413128 0.183 Uiso 1 1 calc R U . . .
C1 C 0.4783(15) 1.0183(19) 0.4030(3) 0.119(7) Uani 1 1 d D . . . .
H1A H 0.500938 0.968688 0.389142 0.143 Uiso 1 1 calc R U . . .
H1B H 0.546430 1.085966 0.405374 0.143 Uiso 1 1 calc R U . . .
H8 H 0.183(10) 0.854(2) 0.4746(5) 0.143 Uiso 1 1 d D U . . .

loop_
_atom_site_aniso_label
_atom_site_aniso_U_11
_atom_site_aniso_U_22
_atom_site_aniso_U_33
_atom_site_aniso_U_23
_atom_site_aniso_U_13
_atom_site_aniso_U_12
Ce1 0.0412(3) 0.0447(3) 0.0345(2) -0.0027(2) -0.0044(2) 0.0144(2)
Br2 0.0459(5) 0.0463(5) 0.0771(6) 0.0146(5) 0.0090(5) 0.0144(4)
Br5 0.0656(7) 0.0868(7) 0.0381(4) -0.0115(5) -0.0013(4) 0.0077(6)
Br4 0.0677(7) 0.0547(7) 0.0713(7) 0.0018(5) 0.0194(6) 0.0033(5)
Zn1 0.0532(6) 0.0448(6) 0.0606(6) 0.0154(5) 0.0167(6) 0.0210(5)
Br1 0.1009(9) 0.0667(7) 0.0710(7) 0.0142(6) 0.0411(7) 0.0341(7)
Br3 0.0993(10) 0.0971(10) 0.0929(9) 0.0301(8) 0.0117(8) 0.0689(9)
O7 0.055(4) 0.048(4) 0.046(4) -0.001(3) 0.004(3) 0.023(3)
O5 0.031(3) 0.078(5) 0.046(3) 0.014(3) -0.002(3) 0.000(3)
O6 0.052(4) 0.040(3) 0.049(3) -0.005(3) -0.010(3) -0.001(3)
O3 0.058(5) 0.097(6) 0.067(5) 0.010(4) -0.005(4) 0.040(5)
O4 0.046(4) 0.102(6) 0.048(4) 0.016(4) -0.013(3) -0.011(4)
O2 0.108(8) 0.050(4) 0.093(6) 0.008(4) -0.049(6) 0.000(5)
O1 0.068(5) 0.058(5) 0.081(5) 0.019(4) -0.003(4) -0.008(4)
O8 0.135(8) 0.087(6) 0.081(5) -0.010(5) -0.004(6) 0.038(6)
C8 0.068(8) 0.086(8) 0.046(6) 0.019(6) -0.009(5) -0.012(6)
C9 0.047(6) 0.082(8) 0.034(5) 0.011(5) -0.009(4) 0.011(5)
C10 0.070(7) 0.067(8) 0.053(6) -0.013(5) -0.017(5) 0.011(6)
C3 0.149(15) 0.067(9) 0.085(9) 0.000(7) -0.066(10) 0.046(10)
C16 0.101(10) 0.061(7) 0.077(8) -0.002(6) -0.031(8) -0.005(7)
C6 0.039(6) 0.157(14) 0.050(6) 0.025(8) -0.012(5) -0.016(8)
C7 0.060(7) 0.066(8) 0.070(7) 0.011(6) 0.001(6) -0.010(6)
C12 0.055(7) 0.054(7) 0.110(10) 0.016(7) 0.002(7) -0.008(5)
C5 0.044(6) 0.163(16) 0.062(7) 0.017(9) -0.007(5) 0.021(9)
C11 0.054(6) 0.049(6) 0.091(8) -0.001(6) -0.018(6) -0.001(5)
C15 0.135(13) 0.085(9) 0.055(7) -0.015(6) 0.004(7) 0.063(9)
C4 0.104(13) 0.104(13) 0.153(16) -0.002(12) -0.034(12) 0.066(11)
C14 0.064(9) 0.22(2) 0.056(7) 0.013(10) -0.001(7) -0.001(11)
C2 0.169(18) 0.076(10) 0.099(11) 0.040(9) -0.034(12) -0.014(11)
C13 0.137(17) 0.112(14) 0.117(13) -0.022(11) -0.029(12) 0.009(12)
C1 0.096(12) 0.155(17) 0.106(12) 0.060(12) -0.040(10) -0.055(12)

loop_
_atom_type_symbol
_atom_type_description
_atom_type_scat_dispersion_real
_atom_type_scat_dispersion_imag
_atom_type_scat_source
C C 0.0033 0.0016 'International Tables Vol C Tables 4.2.6.8 and 6.1.1.4'
H H 0.0000 0.0000 'International Tables Vol C Tables 4.2.6.8 and 6.1.1.4'
Br Br -0.2901 2.4595 'International Tables Vol C Tables 4.2.6.8 and 6.1.1.4'
Ce Ce -0.2486 2.6331 'International Tables Vol C Tables 4.2.6.8 and 6.1.1.4'
O O 0.0106 0.0060 'International Tables Vol C Tables 4.2.6.8 and 6.1.1.4'
Zn Zn 0.2839 1.4301 'International Tables Vol C Tables 4.2.6.8 and 6.1.1.4'

loop_
_geom_angle_atom_site_label_1
_geom_angle_atom_site_label_2
_geom_angle_atom_site_label_3
_geom_angle
_geom_angle_site_symmetry_1
_geom_angle_site_symmetry_3
_geom_angle_publ_flag
O7 Ce1 Br5 77.02(15) . . ?
O7 Ce1 O5 73.7(2) . . ?
O7 Ce1 O6 64.0(2) . . ?
O7 Ce1 O3 146.7(3) . . ?
O7 Ce1 O2 131.8(3) . . ?
O7 Ce1 O1 80.5(2) . . ?
O5 Ce1 Br5 129.05(16) . . ?
O5 Ce1 O2 150.3(3) . . ?
O6 Ce1 Br5 134.73(14) . . ?
O6 Ce1 O5 61.5(2) . . ?
O6 Ce1 O2 111.6(2) . . ?
O3 Ce1 Br5 77.05(18) . . ?
O3 Ce1 O5 108.0(2) . . ?
O3 Ce1 O6 147.2(2) . . ?
O3 Ce1 O2 60.7(3) . . ?
O4 Ce1 Br5 83.08(16) . . ?
O4 Ce1 O7 95.0(3) . . ?
O4 Ce1 O5 59.4(2) . . ?
O4 Ce1 O6 120.7(2) . . ?
O4 Ce1 O3 61.5(3) . . ?
O4 Ce1 O2 121.6(3) . . ?
O4 Ce1 O1 173.8(3) . . ?
O2 Ce1 Br5 77.63(19) . . ?
O1 Ce1 Br5 91.80(19) . . ?
O1 Ce1 O5 122.5(2) . . ?
O1 Ce1 O6 61.0(2) . . ?
O1 Ce1 O3 120.8(3) . . ?
O1 Ce1 O2 60.2(3) . . ?
O8 Ce1 Br5 146.5(2) . . ?
O8 Ce1 O7 136.5(3) . . ?
O8 Ce1 O5 72.4(3) . . ?
O8 Ce1 O6 76.2(3) . . ?
O8 Ce1 O3 71.1(3) . . ?
O8 Ce1 O4 90.6(4) . . ?
O8 Ce1 O2 77.9(3) . . ?
O8 Ce1 O1 95.5(4) . . ?
Br4 Zn1 Br2 103.32(5) . . ?
Br4 Zn1 Br3 110.77(6) . . ?
Br1 Zn1 Br2 112.29(6) . . ?
Br1 Zn1 Br4 114.13(7) . . ?
Br1 Zn1 Br3 107.34(6) . . ?
Br3 Zn1 Br2 108.91(7) . . ?
Ce1 O7 H7 111.0(17) . . ?
C15 O7 Ce1 138.1(6) . . ?
C15 O7 H7 110.9(18) . . ?
C8 O5 Ce1 124.2(5) . . ?
C9 O5 Ce1 121.7(6) . . ?
C9 O5 C8 113.0(7) . . ?
C10 O6 Ce1 117.6(6) . . ?
C11 O6 Ce1 120.2(6) . . ?
C11 O6 C10 114.3(8) . . ?
C5 O3 Ce1 120.7(7) . . ?
C4 O3 Ce1 122.3(10) . . ?
C4 O3 C5 115.4(11) . . ?
C6 O4 Ce1 117.2(7) . . ?
C7 O4 Ce1 125.1(6) . . ?
C7 O4 C6 116.8(10) . . ?
C3 O2 Ce1 120.5(9) . . ?
C3 O2 C2 115.4(11) . . ?
C2 O2 Ce1 119.5(8) . . ?
C12 O1 Ce1 119.9(6) . . ?
C1 O1 Ce1 121.0(8) . . ?
C1 O1 C12 116.6(10) . . ?
Ce1 O8 H8 109.0(19) . . ?
C16 O8 Ce1 132.8(10) . . ?
C16 O8 H8 109(2) . . ?
O5 C8 H8A 110.7 . . ?
O5 C8 C7 108.9(8) . . ?
O5 C8 C14 106.5(11) . . ?
C7 C8 H8A 110.7 . . ?
C7 C8 C14 109.2(10) . . ?
C14 C8 H8A 110.7 . . ?
O5 C9 H9A 109.8 . . ?
O5 C9 H9B 109.8 . . ?
O5 C9 C10 109.2(8) . . ?
H9A C9 H9B 108.3 . . ?
C10 C9 H9A 109.8 . . ?
C10 C9 H9B 109.8 . . ?
O6 C10 C9 108.2(8) . . ?
O6 C10 H10A 110.1 . . ?
O6 C10 H10B 110.1 . . ?
C9 C10 H10A 110.1 . . ?
C9 C10 H10B 110.1 . . ?
H10A C10 H10B 108.4 . . ?
O2 C3 H3A 109.4 . . ?
O2 C3 H3B 109.4 . . ?
O2 C3 C4 111.3(11) . . ?
H3A C3 H3B 108.0 . . ?
C4 C3 H3A 109.4 . . ?
C4 C3 H3B 109.4 . . ?
O8 C16 H16A 109.5 . . ?
O8 C16 H16B 109.5 . . ?
O8 C16 H16C 109.5 . . ?
H16A C16 H16B 109.5 . . ?
H16A C16 H16C 109.5 . . ?
H16B C16 H16C 109.5 . . ?
O4 C6 H6A 110.4 . . ?
O4 C6 H6B 110.4 . . ?
O4 C6 C5 106.7(11) . . ?
H6A C6 H6B 108.6 . . ?
C5 C6 H6A 110.4 . . ?
C5 C6 H6B 110.4 . . ?
O4 C7 C8 109.1(10) . . ?
O4 C7 H7A 109.4 . . ?
O4 C7 C13 106.1(11) . . ?
C8 C7 H7A 109.4 . . ?
C8 C7 C13 113.4(12) . . ?
C13 C7 H7A 109.4 . . ?
O1 C12 H12A 110.2 . . ?
O1 C12 H12B 110.2 . . ?
O1 C12 C11 107.7(10) . . ?
H12A C12 H12B 108.5 . . ?
C11 C12 H12A 110.2 . . ?
C11 C12 H12B 110.2 . . ?
O3 C5 C6 106.4(10) . . ?
O3 C5 H5A 110.4 . . ?
O3 C5 H5B 110.4 . . ?
C6 C5 H5A 110.4 . . ?
C6 C5 H5B 110.4 . . ?
H5A C5 H5B 108.6 . . ?
O6 C11 C12 107.0(9) . . ?
O6 C11 H11A 110.3 . . ?
O6 C11 H11B 110.3 . . ?
C12 C11 H11A 110.3 . . ?
C12 C11 H11B 110.3 . . ?
H11A C11 H11B 108.6 . . ?
O7 C15 H15A 109.5 . . ?
O7 C15 H15B 109.5 . . ?
O7 C15 H15C 109.5 . . ?
H15A C15 H15B 109.5 . . ?
H15A C15 H15C 109.5 . . ?
H15B C15 H15C 109.5 . . ?
O3 C4 C3 110.2(13) . . ?
O3 C4 H4A 109.6 . . ?
O3 C4 H4B 109.6 . . ?
C3 C4 H4A 109.6 . . ?
C3 C4 H4B 109.6 . . ?
H4A C4 H4B 108.1 . . ?
C8 C14 H14A 109.5 . . ?
C8 C14 H14B 109.5 . . ?
C8 C14 H14C 109.5 . . ?
H14A C14 H14B 109.5 . . ?
H14A C14 H14C 109.5 . . ?
H14B C14 H14C 109.5 . . ?
O2 C2 H2A 108.6 . . ?
O2 C2 H2B 108.6 . . ?
O2 C2 C1 114.7(12) . . ?
H2A C2 H2B 107.6 . . ?
C1 C2 H2A 108.6 . . ?
C1 C2 H2B 108.6 . . ?
C7 C13 H13A 109.5 . . ?
C7 C13 H13B 109.5 . . ?
C7 C13 H13C 109.5 . . ?
H13A C13 H13B 109.5 . . ?
H13A C13 H13C 109.5 . . ?
H13B C13 H13C 109.5 . . ?
O1 C1 C2 111.2(13) . . ?
O1 C1 H1A 109.4 . . ?
O1 C1 H1B 109.4 . . ?
C2 C1 H1A 109.4 . . ?
C2 C1 H1B 109.4 . . ?
H1A C1 H1B 108.0 . . ?

loop_
_geom_bond_atom_site_label_1
_geom_bond_atom_site_label_2
_geom_bond_distance
_geom_bond_site_symmetry_2
_geom_bond_publ_flag
Ce1 Br5 2.9118(10) . ?
Ce1 O7 2.525(6) . ?
Ce1 O5 2.599(6) . ?
Ce1 O6 2.591(6) . ?
Ce1 O3 2.584(7) . ?
Ce1 O4 2.521(8) . ?
Ce1 O2 2.614(8) . ?
Ce1 O1 2.527(8) . ?
Ce1 O8 2.506(9) . ?
Br2 Zn1 2.4435(15) . ?
Br4 Zn1 2.4102(17) . ?
Zn1 Br1 2.3969(16) . ?
Zn1 Br3 2.4129(16) . ?
O7 H7 0.857(12) . ?
O7 C15 1.440(11) . ?
O5 C8 1.468(13) . ?
O5 C9 1.438(10) . ?
O6 C10 1.452(12) . ?
O6 C11 1.434(12) . ?
O3 C5 1.445(16) . ?
O3 C4 1.366(17) . ?
O4 C6 1.442(12) . ?
O4 C7 1.404(14) . ?
O2 C3 1.427(16) . ?
O2 C2 1.431(18) . ?
O1 C12 1.419(14) . ?
O1 C1 1.402(16) . ?
O8 C16 1.363(15) . ?
O8 H8 0.982(13) . ?
C8 H8A 1.0000 . ?
C8 C7 1.478(12) . ?
C8 C14 1.581(18) . ?
C9 H9A 0.9900 . ?
C9 H9B 0.9900 . ?
C9 C10 1.472(13) . ?
C10 H10A 0.9900 . ?
C10 H10B 0.9900 . ?
C3 H3A 0.9900 . ?
C3 H3B 0.9900 . ?
C3 C4 1.462(16) . ?
C16 H16A 0.9800 . ?
C16 H16B 0.9800 . ?
C16 H16C 0.9800 . ?
C6 H6A 0.9900 . ?
C6 H6B 0.9900 . ?
C6 C5 1.465(15) . ?
C7 H7A 1.0000 . ?
C7 C13 1.54(2) . ?
C12 H12A 0.9900 . ?
C12 H12B 0.9900 . ?
C12 C11 1.455(13) . ?
C5 H5A 0.9900 . ?
C5 H5B 0.9900 . ?
C11 H11A 0.9900 . ?
C11 H11B 0.9900 . ?
C15 H15A 0.9800 . ?
C15 H15B 0.9800 . ?
C15 H15C 0.9800 . ?
C4 H4A 0.9900 . ?
C4 H4B 0.9900 . ?
C14 H14A 0.9800 . ?
C14 H14B 0.9800 . ?
C14 H14C 0.9800 . ?
C2 H2A 0.9900 . ?
C2 H2B 0.9900 . ?
C2 C1 1.433(16) . ?
C13 H13A 0.9800 . ?
C13 H13B 0.9800 . ?
C13 H13C 0.9800 . ?
C1 H1A 0.9900 . ?
C1 H1B 0.9900 . ?

loop_
_geom_torsion_atom_site_label_1
_geom_torsion_atom_site_label_2
_geom_torsion_atom_site_label_3
_geom_torsion_atom_site_label_4
_geom_torsion
_geom_torsion_site_symmetry_1
_geom_torsion_site_symmetry_2
_geom_torsion_site_symmetry_3
_geom_torsion_site_symmetry_4
_geom_torsion_publ_flag
Ce1 O5 C8 C7 14.9(13) . . . . ?
Ce1 O5 C8 C14 -102.7(8) . . . . ?
Ce1 O5 C9 C10 29.9(11) . . . . ?
Ce1 O6 C10 C9 49.6(9) . . . . ?
Ce1 O6 C11 C12 -36.8(11) . . . . ?
Ce1 O3 C5 C6 -32.7(12) . . . . ?
Ce1 O3 C4 C3 40.4(18) . . . . ?
Ce1 O4 C6 C5 -56.1(11) . . . . ?
Ce1 O4 C7 C8 44.3(12) . . . . ?
Ce1 O4 C7 C13 -78.2(11) . . . . ?
Ce1 O2 C3 C4 28.1(16) . . . . ?
Ce1 O2 C2 C1 -7.5(19) . . . . ?
Ce1 O1 C12 C11 -49.4(12) . . . . ?
Ce1 O1 C1 C2 42.3(19) . . . . ?
O5 C8 C7 O4 -33.5(13) . . . . ?
O5 C8 C7 C13 84.5(14) . . . . ?
O5 C9 C10 O6 -49.0(11) . . . . ?
O4 C6 C5 O3 53.9(12) . . . . ?
O2 C3 C4 O3 -42.1(19) . . . . ?
O2 C2 C1 O1 -20(2) . . . . ?
O1 C12 C11 O6 52.3(12) . . . . ?
C8 O5 C9 C10 -161.6(9) . . . . ?
C9 O5 C8 C7 -153.3(9) . . . . ?
C9 O5 C8 C14 89.1(11) . . . . ?
C10 O6 C11 C12 174.9(9) . . . . ?
C3 O2 C2 C1 -163.8(14) . . . . ?
C6 O4 C7 C8 -147.1(10) . . . . ?
C6 O4 C7 C13 90.3(13) . . . . ?
C7 O4 C6 C5 134.4(11) . . . . ?
C12 O1 C1 C2 -155.6(14) . . . . ?
C5 O3 C4 C3 -154.2(12) . . . . ?
C11 O6 C10 C9 -161.2(8) . . . . ?
C4 O3 C5 C6 161.6(12) . . . . ?
C14 C8 C7 O4 82.4(13) . . . . ?
C14 C8 C7 C13 -159.6(14) . . . . ?
C2 O2 C3 C4 -175.9(14) . . . . ?
C1 O1 C12 C11 148.2(13) . . . . ?

loop_
_smtbx_masks_void_nr
_smtbx_masks_void_average_x
_smtbx_masks_void_average_y
_smtbx_masks_void_average_z
_smtbx_masks_void_volume
_smtbx_masks_void_count_electrons
_smtbx_masks_void_content
1 0.131 0.131 0.000 61.4 18.6 ?
2 -0.131 -0.131 0.500 61.4 19.9 ?
3 0.200 0.800 0.750 15.2 1.3 ?
4 0.369 0.631 0.250 61.4 16.9 ?
5 0.300 0.300 0.500 15.2 0.2 ?
6 0.631 0.369 0.750 61.4 17.7 ?
7 0.700 0.700 0.000 15.2 0.0 ?
8 0.800 0.200 0.250 15.2 0.9 ?
